data_1519951
loop_
_publ_author_name
'Callear, Samantha K.'
'Hursthouse, Michael B.'

_publ_section_title
;
 1,6-Diammoniumhexane pimelate dihydrate
;
_journal_name_full 'Crystal Structure Report Archive'
_journal_page_first 559
_journal_year 2008
_chemical_formula_sum 'C13 H32 N2 O6'
_chemical_formula_weight 312.41
_chemical_name_systematic
;
1,6-diammoniumhexane pimelate dihydrate
;
_space_group_IT_number 15
_symmetry_cell_setting monoclinic
_symmetry_space_group_name_Hall '-C 2yc'
_symmetry_space_group_name_H-M 'C 1 2/c 1'
_atom_sites_solution_hydrogens geom
_atom_sites_solution_primary direct
_atom_sites_solution_secondary difmap
_cell_angle_alpha 90.00
_cell_angle_beta 123.022(4)
_cell_angle_gamma 90.00
_cell_formula_units_Z 4
_cell_length_a 24.5889(15)
_cell_length_b 4.5855(3)
_cell_length_c 18.7275(14)
_cell_measurement_reflns_used 2181
_cell_measurement_temperature 120(2)
_cell_measurement_theta_max 27.48
_cell_measurement_theta_min 2.91
_cell_volume 1770.5(2)
_computing_cell_refinement 'DENZO (Otwinowski & Minor, 1997) & COLLECT (Hooft, R.W.W., 1998)'
_computing_data_collection 'COLLECT (Hooft, R.W.W., 1998)'
_computing_data_reduction 'DENZO (Otwinowski & Minor, 1997) & COLLECT (Hooft, R.W.W., 1998)'
_computing_structure_refinement 'SHELXL-97 (Sheldrick, 1997)'
_diffrn_ambient_temperature 120(2)
_diffrn_detector_area_resol_mean 9.091
_diffrn_measured_fraction_theta_full 0.992
_diffrn_measured_fraction_theta_max 0.992
_diffrn_measurement_device_type 'Bruker-Nonius 95mm CCD camera on \k-goniostat'
_diffrn_measurement_method '\f & \w scans'
_diffrn_radiation_monochromator '10cm confocal mirrors'
_diffrn_radiation_source 'Bruker-Nonius FR591 rotating anode'
_diffrn_radiation_type MoK\a
_diffrn_radiation_wavelength 0.71073
_diffrn_reflns_av_R_equivalents 0.1153
_diffrn_reflns_av_sigmaI/netI 0.1119
_diffrn_reflns_limit_h_max 31
_diffrn_reflns_limit_h_min -30
_diffrn_reflns_limit_k_max 5
_diffrn_reflns_limit_k_min -5
_diffrn_reflns_limit_l_max 23
_diffrn_reflns_limit_l_min -24
_diffrn_reflns_number 9297
_diffrn_reflns_theta_full 27.48
_diffrn_reflns_theta_max 27.48
_diffrn_reflns_theta_min 3.34
_exptl_absorpt_coefficient_mu 0.091
_exptl_absorpt_correction_T_max 0.9991
_exptl_absorpt_correction_T_min 0.9829
_exptl_absorpt_correction_type multi-scan
_exptl_absorpt_process_details 'SADABS V2.10 (Sheldrick, G.M., 2003)'
_exptl_crystal_colour colourless
_exptl_crystal_density_diffrn 1.172
_exptl_crystal_density_method 'not measured'
_exptl_crystal_description plate
_exptl_crystal_F_000 688
_exptl_crystal_size_max 0.19
_exptl_crystal_size_mid 0.09
_exptl_crystal_size_min 0.01
_refine_diff_density_max 0.376
_refine_diff_density_min -0.376
_refine_diff_density_rms 0.081
_refine_ls_extinction_method none
_refine_ls_goodness_of_fit_ref 1.128
_refine_ls_hydrogen_treatment mixed
_refine_ls_matrix_type full
_refine_ls_number_parameters 105
_refine_ls_number_reflns 1999
_refine_ls_number_restraints 3
_refine_ls_restrained_S_all 1.128
_refine_ls_R_factor_all 0.1843
_refine_ls_R_factor_gt 0.1036
_refine_ls_shift/su_max 0.000
_refine_ls_shift/su_mean 0.000
_refine_ls_structure_factor_coef Fsqd
_refine_ls_weighting_details 'calc w=1/[\s^2^(Fo^2^)+(0.0000P)^2^+12.5872P] where P=(Fo^2^+2Fc^2^)/3'
_refine_ls_weighting_scheme calc
_refine_ls_wR_factor_gt 0.1606
_refine_ls_wR_factor_ref 0.1950
_reflns_number_gt 1148
_reflns_number_total 1999
_reflns_threshold_expression >2sigma(I)
_cod_data_source_file eCrystal-559.cif
_cod_data_source_block 07skc0008c2c
_cod_depositor_comments
;
Citation :
Callear, Samantha K. and Hursthouse, Michael B. (2008) 
University of Southampton, Crystal Structure Report Archive. 
(doi:10.5258/ecrystals/559)

More at:
http://ecrystals.chem.soton.ac.uk/559/
;
_cod_original_sg_symbol_H-M C2/c
_cod_database_code 1519951

loop_
_symmetry_equiv_pos_as_xyz
'x, y, z'
'-x, y, -z+1/2'
'x+1/2, y+1/2, z'
'-x+1/2, y+1/2, -z+1/2'
'-x, -y, -z'
'x, -y, z-1/2'
'-x+1/2, -y+1/2, -z'
'x+1/2, -y+1/2, z-1/2'

loop_
_atom_site_label
_atom_site_type_symbol
_atom_site_fract_x
_atom_site_fract_y
_atom_site_fract_z
_atom_site_U_iso_or_equiv
_atom_site_adp_type
_atom_site_occupancy
_atom_site_symmetry_multiplicity
_atom_site_calc_flag
_atom_site_refinement_flags
_atom_site_disorder_assembly
_atom_site_disorder_group
C1 C 0.84776(18) 0.4065(9) 0.1473(3) 0.0215(9) Uani 1 1 d . . .
C2 C 0.88888(19) 0.2428(10) 0.2306(3) 0.0243(10) Uani 1 1 d . . .
H2A H 0.8603 0.1099 0.2373 0.029 Uiso 1 1 calc R . .
H2B H 0.9071 0.3857 0.2778 0.029 Uiso 1 1 calc R . .
C3 C 0.94464(18) 0.0645(9) 0.2397(3) 0.0228(9) Uani 1 1 d . . .
H3A H 0.9618 -0.0651 0.2898 0.027 Uiso 1 1 calc R . .
H3B H 0.9276 -0.0608 0.1888 0.027 Uiso 1 1 calc R . .
C4 C 1.0000 0.2471(13) 0.2500 0.0246(14) Uani 1 2 d S . .
H4A H 1.0168 0.3744 0.3005 0.029 Uiso 0.50 1 calc PR . .
H4B H 0.9832 0.3744 0.1995 0.029 Uiso 0.50 1 calc PR . .
O1A O 0.81101(13) 0.6050(7) 0.14440(18) 0.0253(7) Uani 1 1 d . . .
O1B O 0.85141(13) 0.3416(7) 0.08431(17) 0.0244(7) Uani 1 1 d . . .
C22 C 0.85480(18) 1.1288(11) 0.4447(3) 0.0252(10) Uani 1 1 d . . .
H22A H 0.8477 1.3033 0.4095 0.030 Uiso 1 1 calc R . .
H22B H 0.8385 0.9569 0.4066 0.030 Uiso 1 1 calc R . .
C23 C 0.92663(19) 1.0929(11) 0.5098(3) 0.0278(10) Uani 1 1 d . . .
H23A H 0.9334 0.9307 0.5487 0.033 Uiso 1 1 calc R . .
H23B H 0.9438 1.2732 0.5442 0.033 Uiso 1 1 calc R . .
C24 C 0.96412(18) 1.0299(11) 0.4680(3) 0.0268(10) Uani 1 1 d . . .
H24A H 0.9445 0.8588 0.4300 0.032 Uiso 1 1 calc R . .
H24B H 0.9598 1.1989 0.4323 0.032 Uiso 1 1 calc R . .
N21 N 0.81786(15) 1.1606(8) 0.4858(2) 0.0221(8) Uani 1 1 d . . .
H21A H 0.8284 1.0123 0.5234 0.027 Uiso 1 1 calc R . .
H21B H 0.7746 1.1548 0.4453 0.027 Uiso 1 1 calc R . .
H21C H 0.8279 1.3341 0.5138 0.027 Uiso 1 1 calc R . .
O1W O 0.78801(15) 0.6478(7) 0.2720(2) 0.0300(8) Uani 1 1 d D . .
H1W H 0.7629(17) 0.793(7) 0.257(3) 0.026(13) Uiso 1 1 d D . .
H2W H 0.800(3) 0.635(12) 0.238(3) 0.07(2) Uiso 1 1 d D . .

loop_
_atom_site_aniso_label
_atom_site_aniso_U_11
_atom_site_aniso_U_22
_atom_site_aniso_U_33
_atom_site_aniso_U_23
_atom_site_aniso_U_13
_atom_site_aniso_U_12
C1 0.0180(19) 0.022(2) 0.022(2) -0.0021(19) 0.0098(17) -0.0049(18)
C2 0.022(2) 0.027(2) 0.026(2) 0.002(2) 0.0145(19) 0.0010(18)
C3 0.0207(19) 0.020(2) 0.021(2) 0.0026(18) 0.0071(17) 0.0032(18)
C4 0.022(3) 0.020(3) 0.026(3) 0.000 0.010(3) 0.000
O1A 0.0213(14) 0.0266(17) 0.0279(16) 0.0006(14) 0.0133(13) 0.0037(14)
O1B 0.0280(15) 0.0266(17) 0.0199(15) -0.0020(14) 0.0139(12) -0.0001(14)
C22 0.025(2) 0.030(3) 0.023(2) 0.004(2) 0.0153(18) 0.003(2)
C23 0.024(2) 0.037(3) 0.024(2) -0.003(2) 0.0140(19) -0.002(2)
C24 0.023(2) 0.038(3) 0.019(2) 0.003(2) 0.0109(18) 0.003(2)
N21 0.0227(17) 0.0229(19) 0.0213(18) 0.0022(16) 0.0124(15) 0.0018(16)
O1W 0.0351(18) 0.0260(19) 0.0313(18) 0.0029(16) 0.0198(16) 0.0060(16)

loop_
_atom_type_symbol
_atom_type_description
_atom_type_scat_dispersion_real
_atom_type_scat_dispersion_imag
_atom_type_scat_source
C C 0.0033 0.0016 'International Tables Vol C Tables 4.2.6.8 and 6.1.1.4'
H H 0.0000 0.0000 'International Tables Vol C Tables 4.2.6.8 and 6.1.1.4'
N N 0.0061 0.0033 'International Tables Vol C Tables 4.2.6.8 and 6.1.1.4'
O O 0.0106 0.0060 'International Tables Vol C Tables 4.2.6.8 and 6.1.1.4'

loop_
_geom_angle_atom_site_label_1
_geom_angle_atom_site_label_2
_geom_angle_atom_site_label_3
_geom_angle
_geom_angle_site_symmetry_1
_geom_angle_site_symmetry_3
O1A C1 O1B 122.8(4) . .
O1A C1 C2 117.5(4) . .
O1B C1 C2 119.7(4) . .
C1 C2 C3 115.9(4) . .
C1 C2 H2A 108.3 . .
C3 C2 H2A 108.3 . .
C1 C2 H2B 108.3 . .
C3 C2 H2B 108.3 . .
H2A C2 H2B 107.4 . .
C4 C3 C2 114.1(4) . .
C4 C3 H3A 108.7 . .
C2 C3 H3A 108.7 . .
C4 C3 H3B 108.7 . .
C2 C3 H3B 108.7 . .
H3A C3 H3B 107.6 . .
C3 C4 C3 113.0(5) . 2_755
C3 C4 H4A 109.0 . .
C3 C4 H4A 109.0 2_755 .
C3 C4 H4B 109.0 . .
C3 C4 H4B 109.0 2_755 .
H4A C4 H4B 107.8 . .
N21 C22 C23 111.7(3) . .
N21 C22 H22A 109.3 . .
C23 C22 H22A 109.3 . .
N21 C22 H22B 109.3 . .
C23 C22 H22B 109.3 . .
H22A C22 H22B 107.9 . .
C22 C23 C24 111.9(3) . .
C22 C23 H23A 109.2 . .
C24 C23 H23A 109.2 . .
C22 C23 H23B 109.2 . .
C24 C23 H23B 109.2 . .
H23A C23 H23B 107.9 . .
C24 C24 C23 113.2(4) 5_776 .
C24 C24 H24A 108.9 5_776 .
C23 C24 H24A 108.9 . .
C24 C24 H24B 108.9 5_776 .
C23 C24 H24B 108.9 . .
H24A C24 H24B 107.7 . .
C22 N21 H21A 109.5 . .
C22 N21 H21B 109.5 . .
H21A N21 H21B 109.5 . .
C22 N21 H21C 109.5 . .
H21A N21 H21C 109.5 . .
H21B N21 H21C 109.5 . .
H1W O1W H2W 107(3) . .

loop_
_geom_bond_atom_site_label_1
_geom_bond_atom_site_label_2
_geom_bond_distance
_geom_bond_site_symmetry_2
C1 O1A 1.263(5) .
C1 O1B 1.266(5) .
C1 C2 1.517(6) .
C2 C3 1.524(6) .
C2 H2A 0.9900 .
C2 H2B 0.9900 .
C3 C4 1.518(5) .
C3 H3A 0.9900 .
C3 H3B 0.9900 .
C4 C3 1.518(5) 2_755
C4 H4A 0.9900 .
C4 H4B 0.9900 .
C22 N21 1.483(5) .
C22 C23 1.512(5) .
C22 H22A 0.9900 .
C22 H22B 0.9900 .
C23 C24 1.527(6) .
C23 H23A 0.9900 .
C23 H23B 0.9900 .
C24 C24 1.523(8) 5_776
C24 H24A 0.9900 .
C24 H24B 0.9900 .
N21 H21A 0.9100 .
N21 H21B 0.9100 .
N21 H21C 0.9100 .
O1W H1W 0.845(18) .
O1W H2W 0.832(19) .

loop_
_geom_hbond_atom_site_label_D
_geom_hbond_atom_site_label_H
_geom_hbond_atom_site_label_A
_geom_hbond_distance_DH
_geom_hbond_distance_HA
_geom_hbond_distance_DA
_geom_hbond_angle_DHA
_geom_hbond_site_symmetry_A
O1W H2W O1A 0.832(19) 1.92(2) 2.746(4) 169(5) .
N21 H21A O1B 0.91 1.88 2.780(5) 167.8 6_566
N21 H21B O1A 0.91 1.86 2.762(4) 172.3 4_655
O1W H1W O1W 0.845(18) 1.94(2) 2.784(4) 175(5) 4_655
N21 H21C O1B 0.91 1.86 2.764(5) 172.0 6_576
